data_7216442
loop_
_publ_author_name
'Zhao, Fangfang'
'Dong, Huan'
'Liu, BeiBei'
'Zhang, Guangju'
'Huang, Hui'
'Hu, Hailiang'
'Liu, Yang'
'Kang, Zhenhui'

_publ_section_title
;
 Tuning luminescence via transition metal-directed strategy in
 coordination polymers
;
_journal_issue 21
_journal_name_full CrystEngComm
_journal_page_first 4422
_journal_paper_doi 10.1039/c3ce42566e
_journal_volume 16
_journal_year 2014
_chemical_formula_moiety Cu(C7H5O4NSCl)2(C10H8N2)
_chemical_formula_sum 'C24 H18 Cl2 Cu N4 O8 S2'
_chemical_formula_weight 688.98
_chemical_name_systematic
; 
 ? 
;
_space_group_IT_number 15
_symmetry_cell_setting monoclinic
_symmetry_space_group_name_Hall '-C 2yc'
_symmetry_space_group_name_H-M 'C 1 2/c 1'
_atom_sites_solution_hydrogens geom
_atom_sites_solution_primary direct
_atom_sites_solution_secondary difmap
_audit_creation_method SHELXL-97
_cell_angle_alpha 90.00
_cell_angle_beta 90.411(2)
_cell_angle_gamma 90.00
_cell_formula_units_Z 4
_cell_length_a 12.3032(16)
_cell_length_b 11.0287(15)
_cell_length_c 19.618(3)
_cell_measurement_reflns_used 5022
_cell_measurement_temperature 150(2)
_cell_measurement_theta_max 28.278
_cell_measurement_theta_min 2.697
_cell_volume 2661.9(6)
_computing_cell_refinement 'Bruker SMART'
_computing_data_collection 'Bruker SMART'
_computing_data_reduction 'Bruker SMART'
_computing_molecular_graphics 'Bruker SHELXTL'
_computing_publication_material 'Bruker SHELXTL'
_computing_structure_refinement 'SHELXL-97 (Sheldrick, 1997)'
_computing_structure_solution 'SHELXS-97 (Sheldrick, 1990)'
_diffrn_ambient_temperature 150(2)
_diffrn_measured_fraction_theta_full 0.995
_diffrn_measured_fraction_theta_max 0.995
_diffrn_measurement_device_type 'Bruker APEX-II CCD'
_diffrn_measurement_method '\f and \w scans'
_diffrn_radiation_monochromator graphite
_diffrn_radiation_source 'fine-focus sealed tube'
_diffrn_radiation_type MoK\a
_diffrn_radiation_wavelength 0.71073
_diffrn_reflns_av_R_equivalents 0.0225
_diffrn_reflns_av_sigmaI/netI 0.0268
_diffrn_reflns_limit_h_max 16
_diffrn_reflns_limit_h_min -16
_diffrn_reflns_limit_k_max 14
_diffrn_reflns_limit_k_min -13
_diffrn_reflns_limit_l_max 20
_diffrn_reflns_limit_l_min -26
_diffrn_reflns_number 8746
_diffrn_reflns_theta_full 28.15
_diffrn_reflns_theta_max 28.15
_diffrn_reflns_theta_min 2.48
_exptl_absorpt_coefficient_mu 1.236
_exptl_absorpt_correction_T_max 0.8363
_exptl_absorpt_correction_T_min 0.7475
_exptl_absorpt_correction_type multi-scan
_exptl_absorpt_process_details '(SADABS; Sheldrick, 2003)'
_exptl_crystal_colour Blue
_exptl_crystal_density_diffrn 1.719
_exptl_crystal_density_method 'not measured'
_exptl_crystal_description Block
_exptl_crystal_F_000 1396
_exptl_crystal_size_max 0.25
_exptl_crystal_size_mid 0.20
_exptl_crystal_size_min 0.15
_refine_diff_density_max 0.416
_refine_diff_density_min -0.465
_refine_diff_density_rms 0.063
_refine_ls_extinction_method none
_refine_ls_goodness_of_fit_ref 1.046
_refine_ls_hydrogen_treatment mixed
_refine_ls_matrix_type full
_refine_ls_number_parameters 224
_refine_ls_number_reflns 3236
_refine_ls_number_restraints 0
_refine_ls_restrained_S_all 1.046
_refine_ls_R_factor_all 0.0276
_refine_ls_R_factor_gt 0.0251
_refine_ls_shift/su_max 0.001
_refine_ls_shift/su_mean 0.000
_refine_ls_structure_factor_coef Fsqd
_refine_ls_weighting_details 'calc w=1/[\s^2^(Fo^2^)+(0.0326P)^2^+2.7279P] where P=(Fo^2^+2Fc^2^)/3'
_refine_ls_weighting_scheme calc
_refine_ls_wR_factor_gt 0.0664
_refine_ls_wR_factor_ref 0.0677
_reflns_number_gt 2968
_reflns_number_total 3236
_reflns_threshold_expression >2sigma(I)
_cod_data_source_file c3ce42566e2.cif
_cod_data_source_block 1
_cod_depositor_comments
;
The following automatic conversions were performed:

'_symmetry_cell_setting' value 'Monoclinic' changed to 'monoclinic'
according to
/usr/data/users/saulius/crontab/automatic-downloads/current/RSC/lib/dictionaries/cif_core.dic
dictionary named 'cif_core.dic' version 2.4.2 from 2011-04-26.

Automatic conversion script
Id: cif_fix_values 2281 2013-09-26 08:29:07Z andrius 
;
_cod_original_sg_symbol_H-M C2/c
_cod_database_code 7216442

loop_
_symmetry_equiv_pos_as_xyz
'x, y, z'
'-x, y, -z+1/2'
'x+1/2, y+1/2, z'
'-x+1/2, y+1/2, -z+1/2'
'-x, -y, -z'
'x, -y, z-1/2'
'-x+1/2, -y+1/2, -z'
'x+1/2, -y+1/2, z-1/2'

loop_
_atom_site_label
_atom_site_type_symbol
_atom_site_fract_x
_atom_site_fract_y
_atom_site_fract_z
_atom_site_U_iso_or_equiv
_atom_site_adp_type
_atom_site_occupancy
_atom_site_symmetry_multiplicity
_atom_site_calc_flag
_atom_site_refinement_flags
Cu1 Cu 0.5000 0.601394(19) 0.7500 0.01008(7) Uani 1 2 d S
Cl1 Cl 0.95738(3) 0.59316(3) 0.421773(18) 0.01930(9) Uani 1 1 d .
S1 S 0.76925(3) 0.38793(3) 0.417459(17) 0.01394(9) Uani 1 1 d .
O1 O 0.64107(8) 0.60915(8) 0.69927(5) 0.0132(2) Uani 1 1 d .
O2 O 0.51707(8) 0.56242(10) 0.62049(5) 0.0191(2) Uani 1 1 d .
O3 O 0.76368(9) 0.44318(11) 0.35136(5) 0.0210(2) Uani 1 1 d .
O4 O 0.85927(9) 0.30901(10) 0.43429(6) 0.0192(2) Uani 1 1 d .
N1 N 0.65985(10) 0.31107(12) 0.42752(7) 0.0174(2) Uani 1 1 d .
H1B H 0.6556(17) 0.2680(19) 0.4648(11) 0.029(5) Uiso 1 1 d .
H1A H 0.6015(19) 0.347(2) 0.4141(11) 0.035(6) Uiso 1 1 d .
N2 N 0.5000 0.78043(14) 0.7500 0.0122(3) Uani 1 2 d S
N3 N 0.5000 0.42181(14) 0.7500 0.0117(3) Uani 1 2 d S
C1 C 0.69939(12) 0.58985(12) 0.58436(7) 0.0129(3) Uani 1 1 d .
C2 C 0.69215(11) 0.50761(13) 0.53046(7) 0.0134(3) Uani 1 1 d .
H2 H 0.6347(14) 0.4520(16) 0.5284(9) 0.014(4) Uiso 1 1 d .
C3 C 0.77212(11) 0.50494(12) 0.48059(7) 0.0127(3) Uani 1 1 d .
C4 C 0.85740(11) 0.58909(13) 0.48377(7) 0.0144(3) Uani 1 1 d .
C5 C 0.86446(11) 0.67226(13) 0.53693(7) 0.0155(3) Uani 1 1 d .
H5 H 0.9215(16) 0.7291(18) 0.5377(10) 0.024(5) Uiso 1 1 d .
C6 C 0.78575(11) 0.67125(13) 0.58769(7) 0.0147(3) Uani 1 1 d .
H6 H 0.7927(14) 0.7249(16) 0.6243(9) 0.013(4) Uiso 1 1 d .
C7 C 0.61212(11) 0.58727(12) 0.63763(7) 0.0132(3) Uani 1 1 d .
C8 C 0.41209(11) 0.84267(12) 0.72859(7) 0.0128(3) Uani 1 1 d .
H8 H 0.3524(15) 0.7958(17) 0.7116(9) 0.017(4) Uiso 1 1 d .
C9 C 0.40932(11) 0.96841(12) 0.72754(7) 0.0127(3) Uani 1 1 d .
H9 H 0.3461(16) 1.0065(18) 0.7100(10) 0.026(5) Uiso 1 1 d .
C10 C 0.5000 1.03359(17) 0.7500 0.0110(3) Uani 1 2 d S
C11 C 0.5000 0.16857(17) 0.7500 0.0111(3) Uani 1 2 d S
C12 C 0.59746(11) 0.23370(12) 0.75186(7) 0.0128(3) Uani 1 1 d .
H12 H 0.6674(15) 0.1954(16) 0.7530(9) 0.017(4) Uiso 1 1 d .
C13 C 0.59408(11) 0.35932(13) 0.75290(7) 0.0131(3) Uani 1 1 d .
H13 H 0.6565(15) 0.4065(15) 0.7543(9) 0.012(4) Uiso 1 1 d .

loop_
_atom_site_aniso_label
_atom_site_aniso_U_11
_atom_site_aniso_U_22
_atom_site_aniso_U_33
_atom_site_aniso_U_23
_atom_site_aniso_U_13
_atom_site_aniso_U_12
Cu1 0.01321(12) 0.00551(11) 0.01157(12) 0.000 0.00443(8) 0.000
Cl1 0.01609(17) 0.02534(19) 0.01659(18) 0.00063(13) 0.00748(13) -0.00219(13)
S1 0.01465(17) 0.01579(17) 0.01139(17) -0.00131(12) 0.00083(13) 0.00165(12)
O1 0.0165(5) 0.0106(4) 0.0126(5) -0.0003(3) 0.0043(4) 0.0005(4)
O2 0.0128(5) 0.0264(6) 0.0182(5) 0.0049(4) 0.0016(4) 0.0009(4)
O3 0.0256(6) 0.0258(6) 0.0116(5) 0.0000(4) 0.0021(4) 0.0018(5)
O4 0.0174(5) 0.0198(5) 0.0204(5) -0.0026(4) 0.0004(4) 0.0044(4)
N1 0.0161(6) 0.0182(6) 0.0178(6) 0.0002(5) -0.0028(5) -0.0001(5)
N2 0.0155(8) 0.0089(7) 0.0123(7) 0.000 0.0051(6) 0.000
N3 0.0150(8) 0.0079(7) 0.0123(8) 0.000 0.0031(6) 0.000
C1 0.0128(6) 0.0148(6) 0.0111(6) 0.0027(5) 0.0012(5) 0.0022(5)
C2 0.0128(6) 0.0140(6) 0.0133(6) 0.0021(5) 0.0014(5) -0.0005(5)
C3 0.0136(6) 0.0136(6) 0.0109(6) 0.0004(5) 0.0007(5) 0.0015(5)
C4 0.0126(6) 0.0181(7) 0.0124(6) 0.0033(5) 0.0032(5) 0.0010(5)
C5 0.0130(6) 0.0173(7) 0.0163(7) 0.0017(5) 0.0007(5) -0.0023(5)
C6 0.0153(6) 0.0160(7) 0.0127(6) -0.0005(5) -0.0001(5) 0.0009(5)
C7 0.0153(6) 0.0102(6) 0.0142(6) 0.0028(5) 0.0042(5) 0.0031(5)
C8 0.0140(6) 0.0104(6) 0.0140(6) -0.0011(5) 0.0029(5) -0.0019(5)
C9 0.0139(6) 0.0105(6) 0.0138(6) 0.0007(5) 0.0007(5) 0.0005(5)
C10 0.0150(9) 0.0085(8) 0.0094(8) 0.000 0.0025(7) 0.000
C11 0.0154(9) 0.0087(8) 0.0091(8) 0.000 0.0011(6) 0.000
C12 0.0138(6) 0.0102(6) 0.0144(6) 0.0001(5) 0.0009(5) 0.0005(5)
C13 0.0130(6) 0.0101(6) 0.0162(6) -0.0003(5) 0.0017(5) -0.0013(5)

loop_
_atom_type_symbol
_atom_type_description
_atom_type_scat_dispersion_real
_atom_type_scat_dispersion_imag
_atom_type_scat_source
C C 0.0033 0.0016 'International Tables Vol C Tables 4.2.6.8 and 6.1.1.4'
Cl Cl 0.1484 0.1585 'International Tables Vol C Tables 4.2.6.8 and 6.1.1.4'
Cu Cu 0.3201 1.2651 'International Tables Vol C Tables 4.2.6.8 and 6.1.1.4'
N N 0.0061 0.0033 'International Tables Vol C Tables 4.2.6.8 and 6.1.1.4'
O O 0.0106 0.0060 'International Tables Vol C Tables 4.2.6.8 and 6.1.1.4'
S S 0.1246 0.1234 'International Tables Vol C Tables 4.2.6.8 and 6.1.1.4'
H H 0.0000 0.0000 'International Tables Vol C Tables 4.2.6.8 and 6.1.1.4'

loop_
_geom_angle_atom_site_label_1
_geom_angle_atom_site_label_2
_geom_angle_atom_site_label_3
_geom_angle
_geom_angle_site_symmetry_1
_geom_angle_site_symmetry_3
N2 Cu1 N3 180.000(1) . .
N2 Cu1 O1 87.56(3) . 2_656
N3 Cu1 O1 92.44(3) . 2_656
N2 Cu1 O1 87.56(3) . .
N3 Cu1 O1 92.44(3) . .
O1 Cu1 O1 175.12(5) 2_656 .
O3 S1 O4 119.61(7) . .
O3 S1 N1 107.52(7) . .
O4 S1 N1 107.22(7) . .
O3 S1 C3 108.67(7) . .
O4 S1 C3 105.37(6) . .
N1 S1 C3 107.97(7) . .
C7 O1 Cu1 102.96(9) . .
S1 N1 H1B 116.4(14) . .
S1 N1 H1A 114.7(15) . .
H1B N1 H1A 117(2) . .
C8 N2 C8 118.67(17) 2_656 .
C8 N2 Cu1 120.67(8) 2_656 .
C8 N2 Cu1 120.67(8) . .
C13 N3 C13 118.50(17) 2_656 .
C13 N3 Cu1 120.75(8) 2_656 .
C13 N3 Cu1 120.75(8) . .
C6 C1 C2 119.94(13) . .
C6 C1 C7 121.88(12) . .
C2 C1 C7 118.18(13) . .
C3 C2 C1 120.29(13) . .
C3 C2 H2 119.5(11) . .
C1 C2 H2 120.2(11) . .
C2 C3 C4 119.15(13) . .
C2 C3 S1 119.41(11) . .
C4 C3 S1 121.30(10) . .
C5 C4 C3 120.84(13) . .
C5 C4 Cl1 117.86(11) . .
C3 C4 Cl1 121.31(11) . .
C4 C5 C6 119.36(13) . .
C4 C5 H5 119.6(12) . .
C6 C5 H5 121.0(12) . .
C1 C6 C5 120.37(13) . .
C1 C6 H6 120.6(11) . .
C5 C6 H6 119.0(11) . .
O2 C7 O1 123.41(13) . .
O2 C7 C1 119.36(13) . .
O1 C7 C1 117.22(13) . .
N2 C8 C9 122.28(13) . .
N2 C8 H8 116.5(11) . .
C9 C8 H8 121.1(11) . .
C8 C9 C10 119.38(13) . .
C8 C9 H9 118.0(12) . .
C10 C9 H9 122.6(12) . .
C9 C10 C9 118.01(17) . 2_656
C9 C10 C11 121.00(9) . 1_565
C9 C10 C11 121.00(9) 2_656 1_565
C12 C11 C12 118.17(17) . 2_656
C12 C11 C10 120.92(9) . 1_545
C12 C11 C10 120.92(9) 2_656 1_545
C13 C12 C11 119.21(13) . .
C13 C12 H12 117.9(11) . .
C11 C12 H12 122.9(11) . .
N3 C13 C12 122.43(13) . .
N3 C13 H13 115.2(11) . .
C12 C13 H13 122.4(11) . .

loop_
_geom_bond_atom_site_label_1
_geom_bond_atom_site_label_2
_geom_bond_distance
_geom_bond_site_symmetry_2
Cu1 N2 1.9746(16) .
Cu1 N3 1.9806(16) .
Cu1 O1 2.0086(10) 2_656
Cu1 O1 2.0086(10) .
Cl1 C4 1.7367(14) .
S1 O3 1.4340(11) .
S1 O4 1.4449(11) .
S1 N1 1.6041(13) .
S1 C3 1.7888(14) .
O1 C7 1.2811(18) .
O2 C7 1.2451(18) .
N1 H1B 0.87(2) .
N1 H1A 0.86(2) .
N2 C8 1.3457(16) 2_656
N2 C8 1.3457(16) .
N3 C13 1.3479(16) 2_656
N3 C13 1.3479(16) .
C1 C6 1.392(2) .
C1 C2 1.396(2) .
C1 C7 1.5039(19) .
C2 C3 1.3928(18) .
C2 H2 0.936(18) .
C3 C4 1.4018(19) .
C4 C5 1.391(2) .
C5 C6 1.3939(19) .
C5 H5 0.94(2) .
C6 H6 0.935(18) .
C8 C9 1.3873(19) .
C8 H8 0.956(19) .
C9 C10 1.3959(16) .
C9 H9 0.95(2) .
C10 C9 1.3959(16) 2_656
C10 C11 1.489(3) 1_565
C11 C12 1.3980(16) .
C11 C12 1.3980(16) 2_656
C11 C10 1.489(3) 1_545
C12 C13 1.3862(19) .
C12 H12 0.958(19) .
C13 H13 0.928(19) .

loop_
_geom_torsion_atom_site_label_1
_geom_torsion_atom_site_label_2
_geom_torsion_atom_site_label_3
_geom_torsion_atom_site_label_4
_geom_torsion
_geom_torsion_site_symmetry_1
_geom_torsion_site_symmetry_4
N2 Cu1 O1 C7 -101.72(8) . .
N3 Cu1 O1 C7 78.28(8) . .
O1 Cu1 O1 C7 -101.72(8) 2_656 .
N3 Cu1 N2 C8 -21(100) . 2_656
O1 Cu1 N2 C8 128.99(7) 2_656 2_656
O1 Cu1 N2 C8 -51.01(7) . 2_656
N3 Cu1 N2 C8 159(100) . .
O1 Cu1 N2 C8 -51.01(7) 2_656 .
O1 Cu1 N2 C8 128.99(7) . .
N2 Cu1 N3 C13 -177(100) . 2_656
O1 Cu1 N3 C13 32.54(7) 2_656 2_656
O1 Cu1 N3 C13 -147.46(7) . 2_656
N2 Cu1 N3 C13 3(100) . .
O1 Cu1 N3 C13 -147.46(8) 2_656 .
O1 Cu1 N3 C13 32.54(7) . .
C6 C1 C2 C3 1.3(2) . .
C7 C1 C2 C3 -178.76(12) . .
C1 C2 C3 C4 -2.6(2) . .
C1 C2 C3 S1 173.05(11) . .
O3 S1 C3 C2 122.18(12) . .
O4 S1 C3 C2 -108.49(12) . .
N1 S1 C3 C2 5.84(13) . .
O3 S1 C3 C4 -62.28(13) . .
O4 S1 C3 C4 67.05(13) . .
N1 S1 C3 C4 -178.63(11) . .
C2 C3 C4 C5 1.8(2) . .
S1 C3 C4 C5 -173.70(11) . .
C2 C3 C4 Cl1 -178.13(11) . .
S1 C3 C4 Cl1 6.32(17) . .
C3 C4 C5 C6 0.2(2) . .
Cl1 C4 C5 C6 -179.79(11) . .
C2 C1 C6 C5 0.9(2) . .
C7 C1 C6 C5 -179.13(13) . .
C4 C5 C6 C1 -1.6(2) . .
Cu1 O1 C7 O2 -3.08(15) . .
Cu1 O1 C7 C1 178.17(9) . .
C6 C1 C7 O2 145.61(14) . .
C2 C1 C7 O2 -34.38(19) . .
C6 C1 C7 O1 -35.59(19) . .
C2 C1 C7 O1 144.42(13) . .
C8 N2 C8 C9 0.33(9) 2_656 .
Cu1 N2 C8 C9 -179.67(9) . .
N2 C8 C9 C10 -0.65(18) . .
C8 C9 C10 C9 0.31(8) . 2_656
C8 C9 C10 C11 -179.69(8) . 1_565
C12 C11 C12 C13 1.03(9) 2_656 .
C10 C11 C12 C13 -178.97(9) 1_545 .
C13 N3 C13 C12 1.10(10) 2_656 .
Cu1 N3 C13 C12 -178.90(10) . .
C11 C12 C13 N3 -2.17(19) . .
